data_2230985
loop_
_publ_author_name
'Ovalle, Sa\'ul'
'Bern\`es, Sylvain'
'P\'erez Rodr\'iguez, Nancy'
'Elizondo Mart\'inez, Perla'

_publ_section_title
;
 2,2'-(Propane-1,3-diyl)bis(2<i>H</i>-indazole)
;
_journal_coeditor_code AA2015
_journal_issue 8
_journal_name_full 'Acta Crystallographica Section E'
_journal_page_first o2144
_journal_paper_doi 10.1107/S1600536811029011
_journal_volume 67
_journal_year 2011
_chemical_formula_iupac 'C17 H16 N4'
_chemical_formula_moiety 'C17 H16 N4'
_chemical_formula_sum 'C17 H16 N4'
_chemical_formula_weight 276.34
_chemical_melting_point 389
_chemical_name_systematic
;
2,2'-(Propane-1,3-diyl)bis(2<i>H</i>-indazole)
;
_space_group_IT_number 61
_symmetry_cell_setting orthorhombic
_symmetry_space_group_name_Hall '-P 2ac 2ab'
_symmetry_space_group_name_H-M 'P b c a'
_atom_sites_solution_hydrogens geom
_atom_sites_solution_primary direct
_atom_sites_solution_secondary difmap
_audit_creation_method SHELXTL-Plus
_cell_angle_alpha 90.00
_cell_angle_beta 90.00
_cell_angle_gamma 90.00
_cell_formula_units_Z 8
_cell_length_a 8.182(2)
_cell_length_b 10.549(4)
_cell_length_c 34.179(9)
_cell_measurement_reflns_used 77
_cell_measurement_temperature 298(2)
_cell_measurement_theta_max 12.36
_cell_measurement_theta_min 4.58
_cell_volume 2950.1(15)
_computing_cell_refinement 'XSCANS (Siemens, 1996)'
_computing_data_collection 'XSCANS (Siemens, 1996)'
_computing_data_reduction 'XSCANS (Siemens, 1996)'
_computing_molecular_graphics 'SHELXTL (Sheldrick, 2008) and Mercury (Macrae <i>et al.</i>, 2006)'
_computing_publication_material 'SHELXL97 (Sheldrick, 2008)'
_computing_structure_refinement 'SHELXL97 (Sheldrick, 2008)'
_computing_structure_solution 'SHELXS97 (Sheldrick, 2008)'
_diffrn_ambient_temperature 298(2)
_diffrn_measured_fraction_theta_full 0.999
_diffrn_measured_fraction_theta_max 0.999
_diffrn_measurement_device_type 'Siemens P4'
_diffrn_measurement_method \w
_diffrn_radiation_monochromator graphite
_diffrn_radiation_source 'fine-focus sealed tube'
_diffrn_radiation_type MoK\a
_diffrn_radiation_wavelength 0.71073
_diffrn_reflns_av_R_equivalents 0.0420
_diffrn_reflns_av_sigmaI/netI 0.0320
_diffrn_reflns_limit_h_max 8
_diffrn_reflns_limit_h_min -9
_diffrn_reflns_limit_k_max 12
_diffrn_reflns_limit_k_min -12
_diffrn_reflns_limit_l_max 40
_diffrn_reflns_limit_l_min -40
_diffrn_reflns_number 8195
_diffrn_reflns_theta_full 25.10
_diffrn_reflns_theta_max 25.10
_diffrn_reflns_theta_min 2.38
_diffrn_standards_decay_% 1.5
_diffrn_standards_interval_count 97
_diffrn_standards_number 3
_exptl_absorpt_coefficient_mu 0.077
_exptl_absorpt_correction_type none
_exptl_crystal_colour Yellow
_exptl_crystal_density_diffrn 1.244
_exptl_crystal_density_method 'not measured'
_exptl_crystal_description Prism
_exptl_crystal_F_000 1168
_exptl_crystal_size_max 0.60
_exptl_crystal_size_mid 0.40
_exptl_crystal_size_min 0.18
_refine_diff_density_max 0.204
_refine_diff_density_min -0.209
_refine_ls_extinction_coef 0.0159(17)
_refine_ls_extinction_expression Fc^*^=kFc[1+0.001xFc^2^\l^3^/sin(2\q)]^-1/4^
_refine_ls_extinction_method 'SHELXL97 (Sheldrick, 2008)'
_refine_ls_goodness_of_fit_ref 1.101
_refine_ls_hydrogen_treatment constr
_refine_ls_matrix_type full
_refine_ls_number_constraints 0
_refine_ls_number_parameters 191
_refine_ls_number_reflns 2621
_refine_ls_number_restraints 0
_refine_ls_restrained_S_all 1.101
_refine_ls_R_factor_all 0.0894
_refine_ls_R_factor_gt 0.0488
_refine_ls_shift/su_max 0.000
_refine_ls_shift/su_mean 0.000
_refine_ls_structure_factor_coef Fsqd
_refine_ls_weighting_details 'calc w=1/[\s^2^(Fo^2^)+(0.0659P)^2^+0.9616P] where P=(Fo^2^+2Fc^2^)/3'
_refine_ls_weighting_scheme calc
_refine_ls_wR_factor_gt 0.1190
_refine_ls_wR_factor_ref 0.1619
_reflns_number_gt 1607
_reflns_number_total 2621
_reflns_threshold_expression I>2\s(I)
_cod_data_source_file aa2015.cif
_cod_data_source_block I
_cod_original_cell_volume 2950.1(16)
_cod_database_code 2230985
_cod_database_fobs_code 2230985

loop_
_symmetry_equiv_pos_as_xyz
'x, y, z'
'-x+1/2, -y, z+1/2'
'-x, y+1/2, -z+1/2'
'x+1/2, -y+1/2, -z'
'-x, -y, -z'
'x-1/2, y, -z-1/2'
'x, -y-1/2, z-1/2'
'-x-1/2, y-1/2, z'

loop_
_atom_site_type_symbol
_atom_site_label
_atom_site_fract_x
_atom_site_fract_y
_atom_site_fract_z
_atom_site_U_iso_or_equiv
_atom_site_adp_type
_atom_site_calc_flag
_atom_site_refinement_flags
_atom_site_occupancy
_atom_site_symmetry_multiplicity
N N1 0.3628(3) 0.67210(17) 0.33910(5) 0.0640(6) Uani d . 1 1
N N2 0.2422(2) 0.75293(17) 0.34924(5) 0.0563(5) Uani d . 1 1
C C1 0.2608(3) 0.8690(2) 0.33476(6) 0.0622(7) Uani d . 1 1
H H1A 0.1914 0.9378 0.3385 0.075 Uiso calc R 1 1
C C2 0.4896(4) 0.9559(3) 0.29004(7) 0.0773(8) Uani d . 1 1
H H2A 0.4529 1.0390 0.2876 0.093 Uiso calc R 1 1
C C3 0.6261(5) 0.9172(3) 0.27178(8) 0.0902(10) Uani d . 1 1
H H3A 0.6828 0.9744 0.2561 0.108 Uiso calc R 1 1
C C4 0.6856(4) 0.7935(4) 0.27562(9) 0.0986(11) Uani d . 1 1
H H4A 0.7815 0.7708 0.2628 0.118 Uiso calc R 1 1
C C5 0.6062(4) 0.7056(3) 0.29769(8) 0.0847(9) Uani d . 1 1
H H5A 0.6463 0.6235 0.3002 0.102 Uiso calc R 1 1
C C6 0.4614(3) 0.7431(2) 0.31655(6) 0.0610(7) Uani d . 1 1
C C7 0.4032(3) 0.8675(2) 0.31308(6) 0.0604(7) Uani d . 1 1
C C8 0.1158(3) 0.7097(2) 0.37586(6) 0.0639(7) Uani d . 1 1
H H8A 0.0822 0.6247 0.3686 0.077 Uiso calc R 1 1
H H8B 0.0214 0.7649 0.3737 0.077 Uiso calc R 1 1
C C9 0.1757(3) 0.7094(2) 0.41760(7) 0.0646(7) Uani d . 1 1
H H9A 0.2737 0.6582 0.4195 0.078 Uiso calc R 1 1
H H9B 0.2031 0.7952 0.4254 0.078 Uiso calc R 1 1
C C10 0.0474(3) 0.6575(3) 0.44453(6) 0.0671(7) Uani d . 1 1
H H10B -0.0458 0.7143 0.4447 0.080 Uiso calc R 1 1
H H10C 0.0109 0.5760 0.4348 0.080 Uiso calc R 1 1
N N11 0.2399(2) 0.56892(18) 0.49101(5) 0.0611(6) Uani d . 1 1
N N12 0.1075(2) 0.64232(18) 0.48438(5) 0.0571(5) Uani d . 1 1
C C11 0.0399(3) 0.6887(2) 0.51674(7) 0.0615(7) Uani d . 1 1
H H11B -0.0516 0.7409 0.5181 0.074 Uiso calc R 1 1
C C12 0.1239(4) 0.6545(2) 0.58912(7) 0.0696(7) Uani d . 1 1
H H12B 0.0444 0.7040 0.6012 0.083 Uiso calc R 1 1
C C13 0.2351(3) 0.5902(3) 0.61062(7) 0.0699(7) Uani d . 1 1
H H13B 0.2306 0.5947 0.6378 0.084 Uiso calc R 1 1
C C14 0.3567(3) 0.5170(2) 0.59287(8) 0.0707(7) Uani d . 1 1
H H14C 0.4308 0.4737 0.6086 0.085 Uiso calc R 1 1
C C15 0.3702(3) 0.5070(2) 0.55328(7) 0.0683(7) Uani d . 1 1
H H15B 0.4538 0.4603 0.5418 0.082 Uiso calc R 1 1
C C16 0.2530(3) 0.5701(2) 0.53037(6) 0.0533(6) Uani d . 1 1
C C17 0.1312(3) 0.6448(2) 0.54797(7) 0.0555(6) Uani d . 1 1

loop_
_atom_site_aniso_label
_atom_site_aniso_U_11
_atom_site_aniso_U_22
_atom_site_aniso_U_33
_atom_site_aniso_U_12
_atom_site_aniso_U_13
_atom_site_aniso_U_23
N1 0.0772(15) 0.0555(11) 0.0593(11) 0.0036(11) 0.0102(11) 0.0011(9)
N2 0.0647(13) 0.0543(10) 0.0499(10) 0.0009(10) 0.0040(10) 0.0007(8)
C1 0.0780(18) 0.0525(13) 0.0560(13) 0.0050(12) -0.0062(14) 0.0031(10)
C2 0.107(2) 0.0695(16) 0.0558(14) -0.0202(17) -0.0037(16) 0.0056(12)
C3 0.113(3) 0.095(2) 0.0633(17) -0.036(2) 0.0138(18) 0.0004(15)
C4 0.100(3) 0.118(3) 0.0780(19) -0.011(2) 0.0320(18) -0.0046(19)
C5 0.095(2) 0.0832(19) 0.0754(17) 0.0069(18) 0.0252(17) -0.0047(15)
C6 0.0760(17) 0.0596(14) 0.0474(12) -0.0041(13) 0.0039(12) -0.0038(10)
C7 0.0796(18) 0.0570(13) 0.0447(12) -0.0064(13) -0.0031(12) 0.0003(10)
C8 0.0633(16) 0.0713(15) 0.0572(13) -0.0018(13) 0.0053(12) 0.0041(11)
C9 0.0662(17) 0.0707(15) 0.0570(13) -0.0090(13) 0.0045(12) 0.0051(12)
C10 0.0665(17) 0.0764(16) 0.0583(14) -0.0086(14) 0.0020(13) 0.0044(12)
N11 0.0601(13) 0.0607(12) 0.0626(11) 0.0070(10) 0.0088(10) 0.0013(9)
N12 0.0542(12) 0.0595(11) 0.0576(11) 0.0007(10) 0.0071(10) 0.0047(9)
C11 0.0608(16) 0.0610(14) 0.0628(15) 0.0081(12) 0.0103(12) 0.0004(11)
C12 0.0737(18) 0.0719(16) 0.0631(15) 0.0076(15) 0.0085(14) -0.0050(12)
C13 0.0792(19) 0.0731(16) 0.0574(13) 0.0005(16) -0.0023(14) 0.0011(12)
C14 0.0732(19) 0.0667(15) 0.0724(16) 0.0059(14) -0.0063(14) 0.0087(13)
C15 0.0687(17) 0.0639(14) 0.0724(16) 0.0098(13) 0.0054(14) 0.0012(12)
C16 0.0535(14) 0.0470(11) 0.0593(13) -0.0014(11) 0.0061(11) 0.0023(10)
C17 0.0570(15) 0.0505(12) 0.0590(13) 0.0018(11) 0.0072(12) 0.0015(10)

loop_
_atom_type_symbol
_atom_type_description
_atom_type_scat_dispersion_real
_atom_type_scat_dispersion_imag
_atom_type_scat_source
C C 0.0033 0.0016 'International Tables Vol C Tables 4.2.6.8 and 6.1.1.4'
H H 0.0000 0.0000 'International Tables Vol C Tables 4.2.6.8 and 6.1.1.4'
N N 0.0061 0.0033 'International Tables Vol C Tables 4.2.6.8 and 6.1.1.4'

loop_
_geom_angle_atom_site_label_1
_geom_angle_atom_site_label_2
_geom_angle_atom_site_label_3
_geom_angle
C6 N1 N2 103.55(18)
C1 N2 N1 113.7(2)
C1 N2 C8 127.2(2)
N1 N2 C8 118.95(18)
N2 C1 C7 106.6(2)
N2 C1 H1A 126.7
C7 C1 H1A 126.7
C3 C2 C7 118.4(3)
C3 C2 H2A 120.8
C7 C2 H2A 120.8
C2 C3 C4 121.9(3)
C2 C3 H3A 119.0
C4 C3 H3A 119.0
C5 C4 C3 121.5(3)
C5 C4 H4A 119.3
C3 C4 H4A 119.3
C4 C5 C6 117.7(3)
C4 C5 H5A 121.1
C6 C5 H5A 121.1
N1 C6 C7 111.5(2)
N1 C6 C5 127.7(2)
C7 C6 C5 120.7(2)
C1 C7 C6 104.6(2)
C1 C7 C2 135.6(3)
C6 C7 C2 119.8(3)
N2 C8 C9 111.3(2)
N2 C8 H8A 109.4
C9 C8 H8A 109.4
N2 C8 H8B 109.4
C9 C8 H8B 109.4
H8A C8 H8B 108.0
C10 C9 C8 110.7(2)
C10 C9 H9A 109.5
C8 C9 H9A 109.5
C10 C9 H9B 109.5
C8 C9 H9B 109.5
H9A C9 H9B 108.1
N12 C10 C9 112.2(2)
N12 C10 H10B 109.2
C9 C10 H10B 109.2
N12 C10 H10C 109.2
C9 C10 H10C 109.2
H10B C10 H10C 107.9
C16 N11 N12 103.05(18)
C11 N12 N11 113.89(19)
C11 N12 C10 126.6(2)
N11 N12 C10 119.37(19)
N12 C11 C17 107.1(2)
N12 C11 H11B 126.5
C17 C11 H11B 126.5
C13 C12 C17 118.5(2)
C13 C12 H12B 120.8
C17 C12 H12B 120.8
C12 C13 C14 121.4(2)
C12 C13 H13B 119.3
C14 C13 H13B 119.3
C15 C14 C13 122.1(2)
C15 C14 H14C 118.9
C13 C14 H14C 118.9
C14 C15 C16 117.5(2)
C14 C15 H15B 121.2
C16 C15 H15B 121.2
N11 C16 C15 127.3(2)
N11 C16 C17 112.0(2)
C15 C16 C17 120.7(2)
C11 C17 C16 103.9(2)
C11 C17 C12 136.2(2)
C16 C17 C12 119.8(2)

loop_
_geom_bond_atom_site_label_1
_geom_bond_atom_site_label_2
_geom_bond_distance
N1 C6 1.343(3)
N1 N2 1.350(3)
N2 C1 1.329(3)
N2 C8 1.451(3)
C1 C7 1.381(4)
C1 H1A 0.9300
C2 C3 1.343(4)
C2 C7 1.410(3)
C2 H2A 0.9300
C3 C4 1.400(5)
C3 H3A 0.9300
C4 C5 1.360(4)
C4 H4A 0.9300
C5 C6 1.406(4)
C5 H5A 0.9300
C6 C7 1.401(3)
C8 C9 1.509(3)
C8 H8A 0.9700
C8 H8B 0.9700
C9 C10 1.499(3)
C9 H9A 0.9700
C9 H9B 0.9700
C10 N12 1.457(3)
C10 H10B 0.9700
C10 H10C 0.9700
N11 C16 1.350(3)
N11 N12 1.351(3)
N12 C11 1.330(3)
C11 C17 1.383(3)
C11 H11B 0.9300
C12 C13 1.353(4)
C12 C17 1.411(3)
C12 H12B 0.9300
C13 C14 1.398(4)
C13 H13B 0.9300
C14 C15 1.362(4)
C14 H14C 0.9300
C15 C16 1.405(3)
C15 H15B 0.9300
C16 C17 1.406(3)

loop_
_geom_torsion_atom_site_label_1
_geom_torsion_atom_site_label_2
_geom_torsion_atom_site_label_3
_geom_torsion_atom_site_label_4
_geom_torsion
C6 N1 N2 C1 -0.6(2)
C6 N1 N2 C8 -176.64(19)
N1 N2 C1 C7 0.3(3)
C8 N2 C1 C7 176.0(2)
C7 C2 C3 C4 -1.2(4)
C2 C3 C4 C5 1.0(5)
C3 C4 C5 C6 0.2(5)
N2 N1 C6 C7 0.6(3)
N2 N1 C6 C5 -179.3(2)
C4 C5 C6 N1 178.9(3)
C4 C5 C6 C7 -1.0(4)
N2 C1 C7 C6 0.1(2)
N2 C1 C7 C2 178.5(3)
N1 C6 C7 C1 -0.5(3)
C5 C6 C7 C1 179.5(2)
N1 C6 C7 C2 -179.2(2)
C5 C6 C7 C2 0.8(4)
C3 C2 C7 C1 -177.9(3)
C3 C2 C7 C6 0.4(4)
C1 N2 C8 C9 -97.6(3)
N1 N2 C8 C9 77.9(3)
N2 C8 C9 C10 -176.7(2)
C8 C9 C10 N12 173.5(2)
C16 N11 N12 C11 0.5(3)
C16 N11 N12 C10 -176.1(2)
C9 C10 N12 C11 126.4(3)
C9 C10 N12 N11 -57.4(3)
N11 N12 C11 C17 0.0(3)
C10 N12 C11 C17 176.3(2)
C17 C12 C13 C14 1.0(4)
C12 C13 C14 C15 0.3(4)
C13 C14 C15 C16 -2.1(4)
N12 N11 C16 C15 179.2(2)
N12 N11 C16 C17 -0.8(2)
C14 C15 C16 N11 -177.3(2)
C14 C15 C16 C17 2.7(4)
N12 C11 C17 C16 -0.5(3)
N12 C11 C17 C12 -177.6(3)
N11 C16 C17 C11 0.8(3)
C15 C16 C17 C11 -179.2(2)
N11 C16 C17 C12 178.5(2)
C15 C16 C17 C12 -1.5(3)
C13 C12 C17 C11 176.4(3)
C13 C12 C17 C16 -0.4(4)

loop_
_cod_related_entry_id
_cod_related_entry_database
_cod_related_entry_code
1 ChemSpider 30656820
